data_7213217
loop_
_publ_author_name
'Yutronic, Nicol\'as'
'Manriquez, Victor'
'Jara, Paul'
'Witke, Oscar'
'Merch\'an, Juan'
'Gonz\'alez, Guillermo'

_publ_section_title
;
 Bis(thiourea)-1,2-diazabicyclo[2.2.2]octane. A new layered thiourea
 inclusion compound
;
_journal_issue 8
_journal_name_full 'Journal of the Chemical Society, Perkin Transactions 2'
_journal_page_first 1757
_journal_paper_doi 10.1039/a908919e
_journal_year 2000
_chemical_formula_sum 'C8 H20 N6 S2'
_chemical_formula_weight 264.42
_chemical_name_systematic
; 
 ? 
;
_space_group_IT_number 9
_symmetry_space_group_name_Hall 'C -2yc'
_symmetry_space_group_name_H-M 'C 1 c 1'
_atom_sites_solution_hydrogens geom
_atom_sites_solution_primary direct
_atom_sites_solution_secondary difmap
_audit_creation_method SHELXL-97
_cell_angle_alpha 90.00
_cell_angle_beta 95.27
_cell_angle_gamma 90.00
_cell_formula_units_Z 4
_cell_length_a 9.680(3)
_cell_length_b 7.870(3)
_cell_length_c 18.254(6)
_cell_measurement_temperature 293(2)
_cell_volume 1384.7(8)
_computing_structure_refinement 'SHELXL-97 (Sheldrick, 1997)'
_computing_structure_solution 'SHELXS-97 (Sheldrick, 1990)'
_diffrn_ambient_temperature 293(2)
_diffrn_measured_fraction_theta_full 0.498
_diffrn_measured_fraction_theta_max 0.498
_diffrn_radiation_monochromator graphite
_diffrn_radiation_source 'fine-focus sealed tube'
_diffrn_radiation_type MoK\a
_diffrn_radiation_wavelength 0.71073
_diffrn_reflns_av_R_equivalents 0.0069
_diffrn_reflns_av_sigmaI/netI 0.0245
_diffrn_reflns_limit_h_max 11
_diffrn_reflns_limit_h_min -4
_diffrn_reflns_limit_k_max 9
_diffrn_reflns_limit_k_min 0
_diffrn_reflns_limit_l_max 21
_diffrn_reflns_limit_l_min -21
_diffrn_reflns_number 1347
_diffrn_reflns_theta_full 25.05
_diffrn_reflns_theta_max 25.05
_diffrn_reflns_theta_min 2.24
_exptl_absorpt_coefficient_mu 0.372
_exptl_crystal_density_diffrn 1.268
_exptl_crystal_density_method 'not measured'
_exptl_crystal_F_000 568
_refine_diff_density_max 0.933
_refine_diff_density_min -0.604
_refine_diff_density_rms 0.098
_refine_ls_abs_structure_details 'Flack H D (1983), Acta Cryst. A39, 876-881'
_refine_ls_abs_structure_Flack 0.00
_refine_ls_extinction_method none
_refine_ls_goodness_of_fit_ref 1.077
_refine_ls_hydrogen_treatment mixed
_refine_ls_matrix_type full
_refine_ls_number_parameters 127
_refine_ls_number_reflns 1328
_refine_ls_number_restraints 8
_refine_ls_restrained_S_all 1.078
_refine_ls_R_factor_all 0.0939
_refine_ls_R_factor_gt 0.0727
_refine_ls_shift/su_max 0.000
_refine_ls_shift/su_mean 0.000
_refine_ls_structure_factor_coef Fsqd
_refine_ls_weighting_details 'w=1/[\s^2^(Fo^2^)+(0.1393P)^2^+4.5522P] where P=(Fo^2^+2Fc^2^)/3'
_refine_ls_weighting_scheme calc
_refine_ls_wR_factor_gt 0.2010
_refine_ls_wR_factor_ref 0.2290
_reflns_number_gt 999
_reflns_number_total 1328
_reflns_threshold_expression >2sigma(I)
_cod_data_source_file a908919esup1.cif
_cod_data_source_block dabco
_cod_depositor_comments
;
The following automatic conversions were performed:

'_refine_ls_weighting_scheme' value 'calc
w=1/[\s^2^(Fo^2^)+(0.1393P)^2^+4.5522P] where P=(Fo^2^+2Fc^2^)/3' was
changed to 'calc'. New tag '_refine_ls_weighting_details' was
created. The value of the new tag was set to
'w=1/[\s^2^(Fo^2^)+(0.1393P)^2^+4.5522P] where P=(Fo^2^+2Fc^2^)/3'.

Automatic conversion script
Id: cif_fix_values 3143 2015-03-26 13:38:13Z robertas 
;
_cod_database_code 7213217

loop_
_symmetry_equiv_pos_as_xyz
'x, y, z'
'x, -y, z+1/2'
'x+1/2, y+1/2, z'
'x+1/2, -y+1/2, z+1/2'

loop_
_atom_site_label
_atom_site_type_symbol
_atom_site_fract_x
_atom_site_fract_y
_atom_site_fract_z
_atom_site_U_iso_or_equiv
_atom_site_adp_type
_atom_site_occupancy
_atom_site_calc_flag
_atom_site_refinement_flags
S1 S 0.4189(2) 0.5054(3) 0.33721(12) 0.0419(8) Uani 1 d D
C1 C 0.3151(9) 0.6479(11) 0.2869(5) 0.037(3) Uani 1 d D
N1 N 0.2015(10) 0.7111(13) 0.3132(6) 0.058(3) Uani 1 d D
H1N1 H 0.1794 0.6831 0.3585 0.080 Uiso 1 d R
H2N1 H 0.1482 0.7849 0.2856 0.080 Uiso 1 d R
N2 N 0.3464(9) 0.7018(12) 0.2210(5) 0.048(3) Uani 1 d D
H1N2 H 0.4249 0.6641 0.2037 0.080 Uiso 1 d R
H2N2 H 0.2916 0.7759 0.1944 0.080 Uiso 1 d R
S2 S 0.12879(19) 1.0045(3) 0.15320(12) 0.0397(8) Uani 1 d D
C2 C 0.2294(9) 1.1496(12) 0.2014(5) 0.036(3) Uani 1 d D
N3 N 0.2004(13) 1.1972(14) 0.2686(5) 0.060(3) Uani 1 d D
H1N3 H 0.1299 1.1504 0.2904 0.080 Uiso 1 d R
H2N3 H 0.2551 1.2755 0.2926 0.080 Uiso 1 d R
N4 N 0.3408(8) 1.2170(12) 0.1751(6) 0.041(2) Uani 1 d D
H1N4 H 0.3657 1.1825 0.1312 0.080 Uiso 1 d R
H2N4 H 0.3923 1.2947 0.2014 0.080 Uiso 1 d R
N5 N 0.0900(6) 0.5776(9) 0.4466(3) 0.049(3) Uani 1 d G
N6 N -0.0477(7) 0.4285(8) 0.5414(3) 0.045(2) Uani 1 d G
C3 C 0.0610(10) 0.6984(9) 0.5055(4) 0.094(5) Uani 1 d G
C4 C 0.1580(8) 0.4202(12) 0.4741(6) 0.30(3) Uani 1 d G
C5 C -0.0466(8) 0.5130(12) 0.4133(3) 0.097(6) Uani 1 d G
C6 C 0.0696(10) 0.3233(10) 0.5220(5) 0.134(9) Uani 1 d G
C7 C -0.0360(10) 0.6154(8) 0.5536(4) 0.148(11) Uani 1 d G
C8 C -0.1341(7) 0.4401(12) 0.4690(4) 0.089(5) Uani 1 d G
H3A H 0.0198 0.8001 0.4843 0.080 Uiso 1 d G
H3B H 0.1458 0.7285 0.5339 0.080 Uiso 1 d G
H4A H 0.2445 0.4476 0.5015 0.080 Uiso 1 d G
H4B H 0.1776 0.3505 0.4332 0.080 Uiso 1 d G
H5A H -0.0307 0.4271 0.3776 0.080 Uiso 1 d G
H5B H -0.0961 0.6045 0.3879 0.080 Uiso 1 d G
H6A H 0.0349 0.2229 0.4968 0.080 Uiso 1 d G
H6B H 0.1243 0.2888 0.5661 0.080 Uiso 1 d G
H7A H -0.0040 0.6364 0.6042 0.080 Uiso 1 d G
H7B H -0.1262 0.6659 0.5443 0.080 Uiso 1 d G
H8A H -0.2132 0.5115 0.4737 0.080 Uiso 1 d G
H8B H -0.1665 0.3292 0.4538 0.080 Uiso 1 d G

loop_
_atom_site_aniso_label
_atom_site_aniso_U_11
_atom_site_aniso_U_22
_atom_site_aniso_U_33
_atom_site_aniso_U_23
_atom_site_aniso_U_13
_atom_site_aniso_U_12
S1 0.0438(17) 0.0417(18) 0.0400(16) 0.0069(13) 0.0026(14) -0.0010(13)
C1 0.044(6) 0.027(6) 0.040(7) -0.007(5) 0.006(6) -0.005(5)
N1 0.067(7) 0.057(7) 0.050(7) 0.003(5) 0.008(6) 0.011(6)
N2 0.033(5) 0.060(7) 0.052(6) 0.017(5) 0.012(5) 0.019(5)
S2 0.0389(16) 0.0425(18) 0.0388(15) -0.0087(12) 0.0091(13) -0.0025(12)
C2 0.031(5) 0.043(6) 0.035(6) -0.007(5) 0.003(5) 0.004(5)
N3 0.082(8) 0.069(8) 0.031(5) -0.016(6) 0.014(6) -0.009(7)
N4 0.028(4) 0.047(6) 0.052(7) -0.012(4) 0.018(4) -0.005(4)
N5 0.045(6) 0.065(8) 0.040(5) 0.002(5) 0.023(5) 0.006(5)
N6 0.053(6) 0.037(5) 0.047(6) 0.003(5) 0.015(5) -0.008(5)
C3 0.102(12) 0.092(11) 0.092(11) -0.028(9) 0.029(9) -0.046(9)
C4 0.25(3) 0.41(5) 0.28(4) 0.27(4) 0.23(3) 0.22(4)
C5 0.118(13) 0.130(14) 0.043(6) 0.001(7) -0.004(7) -0.078(10)
C6 0.158(17) 0.103(12) 0.160(16) 0.100(12) 0.117(15) 0.072(12)
C7 0.25(3) 0.073(9) 0.147(16) 0.057(10) 0.166(18) 0.065(13)
C8 0.076(9) 0.142(13) 0.048(6) 0.023(8) 0.006(6) -0.041(10)

loop_
_atom_type_symbol
_atom_type_description
_atom_type_scat_dispersion_real
_atom_type_scat_dispersion_imag
_atom_type_scat_source
C C 0.0033 0.0016 'International Tables Vol C Tables 4.2.6.8 and 6.1.1.4'
H H 0.0000 0.0000 'International Tables Vol C Tables 4.2.6.8 and 6.1.1.4'
N N 0.0061 0.0033 'International Tables Vol C Tables 4.2.6.8 and 6.1.1.4'
S S 0.1246 0.1234 'International Tables Vol C Tables 4.2.6.8 and 6.1.1.4'

loop_
_geom_angle_atom_site_label_1
_geom_angle_atom_site_label_2
_geom_angle_atom_site_label_3
_geom_angle
N1 C1 N2 117.9(8)
N1 C1 S1 120.8(7)
N2 C1 S1 121.3(7)
N4 C2 N3 117.7(8)
N4 C2 S2 121.8(7)
N3 C2 S2 120.4(7)
C4 N5 C3 113.7
C4 N5 C5 101.8
C3 N5 C5 107.2
C6 N6 C7 122.7
C6 N6 C8 101.6
C7 N6 C8 95.8
N5 C3 C7 108.5
N5 C4 C6 111.7
N5 C5 C8 112.8
N6 C6 C4 110.5
N6 C7 C3 112.8
C5 C8 N6 108.6

loop_
_geom_bond_atom_site_label_1
_geom_bond_atom_site_label_2
_geom_bond_distance
S1 C1 1.715(7)
C1 N1 1.336(8)
C1 N2 1.337(8)
S2 C2 1.694(7)
C2 N4 1.331(8)
C2 N3 1.336(8)
N5 C4 1.4694
N5 C3 1.4800
N5 C5 1.4928
N6 C6 1.4751
N6 C7 1.4905
N6 C8 1.5002
C3 C7 1.4936
C4 C6 1.4882
C5 C8 1.4972
